data_4115079
loop_
_publ_author_name
'Hisashi Tanaka'
'Hayao Kobayashi'
'Akiko Kobayashi'

_publ_section_title
;
 A Conducting Crystal Based on A Single-Component Paramagnetic Molecule,
 [Cu(dmdt)2] (dmdt = Dimethyltetrathiafulvalenedithiolate)
;
_journal_name_full 'Journal of the American Chemical Society'
_journal_page_first 10002
_journal_page_last 10003
_journal_paper_doi 10.1021/ja027024l
_journal_volume 124
_journal_year 2002
_chemical_formula_moiety 'C48 H84 Cu N2 S12 '
_chemical_formula_sum 'C48 H84 Cu N2 S12'
_chemical_formula_weight 1137.47
_space_group_IT_number 2
_symmetry_cell_setting triclinic
_symmetry_Int_Tables_number 2
_symmetry_space_group_name_Hall '-P 1'
_symmetry_space_group_name_H-M 'P -1'
_cell_angle_alpha 106.539(2)
_cell_angle_beta 92.307(2)
_cell_angle_gamma 110.798(3)
_cell_formula_units_Z 2
_cell_length_a 14.198(2)
_cell_length_b 18.045(3)
_cell_length_c 13.036(2)
_cell_measurement_reflns_used 10351
_cell_measurement_temperature 296.2
_cell_measurement_theta_max 27.5
_cell_measurement_theta_min 3.1
_cell_volume 2955.6(8)
_computing_cell_refinement CRYSTALCLEAR
_computing_data_collection CRYSTALCLEAR
_computing_data_reduction 'teXsan Ver. 1.11'
_computing_publication_material 'teXsan Ver. 1.11'
_computing_structure_refinement 'teXsan Ver. 1.10'
_computing_structure_solution SHELXS86
_diffrn_detector_area_resol_mean 14.62
_diffrn_measured_fraction_theta_full 0.9586
_diffrn_measured_fraction_theta_max 0.9586
_diffrn_measurement_device_type 'Rigaku/MSC Mercury CCD'
_diffrn_measurement_method \w
_diffrn_radiation_type 'Mo K\a'
_diffrn_radiation_wavelength 0.7107
_diffrn_reflns_av_R_equivalents 0.030
_diffrn_reflns_limit_h_max 17
_diffrn_reflns_limit_h_min -18
_diffrn_reflns_limit_k_max 19
_diffrn_reflns_limit_k_min -23
_diffrn_reflns_limit_l_max 16
_diffrn_reflns_limit_l_min -14
_diffrn_reflns_number 29528
_diffrn_reflns_theta_full 27.49
_diffrn_reflns_theta_max 27.49
_exptl_absorpt_coefficient_mu 0.826
_exptl_absorpt_correction_T_max 0.800
_exptl_absorpt_correction_T_min 0.800
_exptl_absorpt_correction_type integration
_exptl_absorpt_process_details Coppens_numerical
_exptl_crystal_colour Green
_exptl_crystal_density_diffrn 1.278
_exptl_crystal_description Prism
_exptl_crystal_size_max 0.480
_exptl_crystal_size_mid 0.310
_exptl_crystal_size_min 0.270
_refine_diff_density_max 1.13
_refine_diff_density_min -0.43
_refine_ls_extinction_method none
_refine_ls_goodness_of_fit_ref 1.913
_refine_ls_hydrogen_treatment noref
_refine_ls_number_parameters 568
_refine_ls_number_reflns 9315
_refine_ls_R_factor_gt 0.0701
_refine_ls_shift/su_max 0.0005
_refine_ls_structure_factor_coef F
_refine_ls_weighting_details 'w = 1/[\s^2^(Fo) + 0.00063|Fo|^2^]'
_refine_ls_weighting_scheme calc
_refine_ls_wR_factor_ref 0.0835
_reflns_number_gt 8677
_reflns_number_total 12986
_reflns_threshold_expression F^2^>2.0\s(F^2^)
_cod_data_source_file ja027024l_s1_2.cif
_cod_data_source_block '_(Bu4N)2[Cu(dmdt)2]'
_cod_original_cell_volume 2955.5(8)
_cod_original_sg_symbol_H-M 'P -1 '
_cod_original_formula_sum 'C48 H84 Cu N2 S12 '
_cod_database_code 4115079

loop_
_symmetry_equiv_pos_as_xyz
x,y,z
-x,-y,-z

loop_
_atom_site_label
_atom_site_type_symbol
_atom_site_fract_x
_atom_site_fract_y
_atom_site_fract_z
_atom_site_U_iso_or_equiv
_atom_site_adp_type
_atom_site_occupancy
_atom_site_calc_flag
Cu1 Cu -0.55988(4) -0.26752(3) -0.25130(4) 0.0495(2) Uani 1.00 d
S1 S -0.66074(9) -0.39891(7) -0.25249(10) 0.0556(3) Uani 1.00 d
S2 S -0.66284(9) -0.20987(7) -0.1580(1) 0.0582(3) Uani 1.00 d
S3 S -0.88075(10) -0.46332(7) -0.2223(1) 0.0602(3) Uani 1.00 d
S4 S -0.88038(10) -0.29456(7) -0.1252(1) 0.0613(4) Uani 1.00 d
S5 S -1.0923(1) -0.54475(8) -0.1394(1) 0.0636(4) Uani 1.00 d
S6 S -1.0903(1) -0.37763(8) -0.0288(1) 0.0659(4) Uani 1.00 d
S7 S -0.49421(10) -0.32009(7) -0.3991(1) 0.0613(3) Uani 1.00 d
S8 S -0.42898(9) -0.13862(7) -0.20627(9) 0.0554(3) Uani 1.00 d
S9 S -0.3445(1) -0.22801(8) -0.5202(1) 0.0711(4) Uani 1.00 d
S10 S -0.29156(10) -0.06419(7) -0.3518(1) 0.0666(4) Uani 1.00 d
S11 S -0.1851(1) -0.13998(8) -0.6616(1) 0.0708(4) Uani 1.00 d
S12 S -0.1424(1) 0.02551(8) -0.5043(1) 0.0662(4) Uani 1.00 d
N1 N -0.4387(3) -0.0668(2) -0.8084(3) 0.054(1) Uani 1.00 d
N2 N -0.2252(3) -0.4240(2) -0.3904(3) 0.053(1) Uani 1.00 d
C1 C -0.7654(3) -0.3780(3) -0.2079(3) 0.050(1) Uani 1.00 d
C2 C -0.7656(3) -0.3012(3) -0.1660(3) 0.051(1) Uani 1.00 d
C3 C -0.9419(4) -0.4023(3) -0.1469(3) 0.053(1) Uani 1.00 d
C4 C -1.0288(4) -0.4361(3) -0.1099(3) 0.053(1) Uani 1.00 d
C5 C -1.1885(4) -0.5393(3) -0.0614(4) 0.060(1) Uani 1.00 d
C6 C -1.1873(4) -0.4637(3) -0.0115(4) 0.062(2) Uani 1.00 d
C7 C -1.2656(5) -0.6223(4) -0.0605(5) 0.088(2) Uani 1.00 d
C8 C -1.2614(5) -0.4439(4) 0.0613(5) 0.090(2) Uani 1.00 d
C9 C -0.4031(3) -0.2270(3) -0.4029(4) 0.055(1) Uani 1.00 d
C10 C -0.3777(3) -0.1527(3) -0.3255(4) 0.052(1) Uani 1.00 d
C11 C -0.2733(4) -0.1195(3) -0.4791(4) 0.058(1) Uani 1.00 d
C12 C -0.2099(4) -0.0834(3) -0.5396(4) 0.058(1) Uani 1.00 d
C13 C -0.0896(4) -0.0540(4) -0.6808(4) 0.069(2) Uani 1.00 d
C14 C -0.0700(4) 0.0211(4) -0.6092(4) 0.066(2) Uani 1.00 d
C15 C -0.0368(6) -0.0745(4) -0.7770(5) 0.101(2) Uani 1.00 d
C16 C 0.0076(5) 0.1032(4) -0.6110(6) 0.096(2) Uani 1.00 d
C17 C -0.3803(4) -0.0178(3) -0.8785(4) 0.062(1) Uani 1.00 d
C18 C -0.2663(5) 0.0046(4) -0.8628(5) 0.089(2) Uani 1.00 d
C19 C -0.2243(5) 0.0429(4) -0.9515(6) 0.091(2) Uani 1.00 d
C20 C -0.1141(6) 0.0706(6) -0.9439(9) 0.151(4) Uani 1.00 d
C21 C -0.4033(4) -0.0185(3) -0.6887(4) 0.062(1) Uani 1.00 d
C22 C -0.4178(4) 0.0629(3) -0.6472(4) 0.066(2) Uani 1.00 d
C23 C -0.3766(5) 0.1051(3) -0.5279(4) 0.076(2) Uani 1.00 d
C24 C -0.3999(5) 0.1804(4) -0.4780(5) 0.091(2) Uani 1.00 d
C25 C -0.5504(4) -0.0833(3) -0.8429(3) 0.055(1) Uani 1.00 d
C26 C -0.6268(4) -0.1294(3) -0.7832(4) 0.064(1) Uani 1.00 d
C27 C -0.7337(4) -0.1466(3) -0.8329(4) 0.074(2) Uani 1.00 d
C28 C -0.8146(5) -0.1901(5) -0.7734(6) 0.104(2) Uani 1.00 d
C29 C -0.4231(4) -0.1476(3) -0.8263(4) 0.065(2) Uani 1.00 d
C30 C -0.4509(5) -0.2077(3) -0.9405(5) 0.083(2) Uani 1.00 d
C31 C -0.4188(8) -0.2800(5) -0.9430(8) 0.142(4) Uani 1.00 d
C32 C -0.438(1) -0.3412(8) -1.040(1) 0.220(6) Uani 1.00 d
C33 C -0.2278(3) -0.4035(3) -0.4951(3) 0.054(1) Uani 1.00 d
C34 C -0.1272(4) -0.3578(3) -0.5244(4) 0.063(1) Uani 1.00 d
C35 C -0.1437(5) -0.3393(3) -0.6277(4) 0.072(2) Uani 1.00 d
C36 C -0.0458(5) -0.2988(4) -0.6673(5) 0.091(2) Uani 1.00 d
C37 C -0.1735(4) -0.3453(3) -0.2934(4) 0.067(1) Uani 1.00 d
C38 C -0.2153(5) -0.2782(4) -0.2786(4) 0.083(2) Uani 1.00 d
C39 C -0.1557(7) -0.2047(5) -0.1796(7) 0.156(3) Uani 1.00 d
C40 C -0.182(1) -0.172(2) -0.116(1) 0.46(1) Uani 1.00 d
C41 C -0.3360(4) -0.4686(3) -0.3811(4) 0.065(1) Uani 1.00 d
C42 C -0.3541(6) -0.4983(4) -0.2836(6) 0.104(3) Uani 1.00 d
C43 C -0.4805(9) -0.5384(6) -0.2958(7) 0.169(4) Uani 1.00 d
C44 C -0.514(1) -0.5703(9) -0.224(1) 0.255(8) Uani 1.00 d
C45 C -0.1636(4) -0.4781(3) -0.3906(4) 0.061(1) Uani 1.00 d
C46 C -0.1980(4) -0.5607(3) -0.4794(4) 0.070(2) Uani 1.00 d
C47 C -0.1342(5) -0.6083(4) -0.4708(5) 0.092(2) Uani 1.00 d
C48 C -0.1532(5) -0.6849(4) -0.5595(6) 0.097(2) Uani 1.00 d
H1 H -1.2500 -0.6679 -0.1030 0.1057 Uiso 1.00 calc
H2 H -1.3331 -0.6302 -0.0880 0.1057 Uiso 1.00 calc
H3 H -1.2657 -0.6248 0.0126 0.1057 Uiso 1.00 calc
H4 H -1.3297 -0.4699 0.0236 0.1085 Uiso 1.00 calc
H5 H -1.2447 -0.3845 0.0891 0.1085 Uiso 1.00 calc
H6 H -1.2593 -0.4632 0.1228 0.1085 Uiso 1.00 calc
H7 H 0.0340 -0.0590 -0.7542 0.1234 Uiso 1.00 calc
H8 H -0.0447 -0.0462 -0.8263 0.1234 Uiso 1.00 calc
H9 H -0.0661 -0.1338 -0.8150 0.1234 Uiso 1.00 calc
H10 H 0.0751 0.1026 -0.6085 0.1182 Uiso 1.00 calc
H11 H 0.0074 0.1484 -0.5532 0.1182 Uiso 1.00 calc
H12 H -0.0068 0.1135 -0.6786 0.1182 Uiso 1.00 calc
H13 H -0.3915 0.0336 -0.8643 0.0760 Uiso 1.00 calc
H14 H -0.4071 -0.0495 -0.9539 0.0760 Uiso 1.00 calc
H15 H -0.2523 -0.0458 -0.8710 0.1148 Uiso 1.00 calc
H16 H -0.2352 0.0417 -0.7912 0.1148 Uiso 1.00 calc
H17 H -0.2447 0.0906 -0.9427 0.1099 Uiso 1.00 calc
H18 H -0.2554 0.0040 -1.0200 0.1099 Uiso 1.00 calc
H19 H -0.0820 0.1130 -0.8699 0.1767 Uiso 1.00 calc
H20 H -0.0888 0.0975 -0.9937 0.1767 Uiso 1.00 calc
H21 H -0.0928 0.0264 -0.9475 0.1767 Uiso 1.00 calc
H22 H -0.3322 -0.0066 -0.6729 0.0766 Uiso 1.00 calc
H23 H -0.4393 -0.0544 -0.6494 0.0766 Uiso 1.00 calc
H24 H -0.4905 0.0525 -0.6584 0.0816 Uiso 1.00 calc
H25 H -0.3855 0.0996 -0.6867 0.0816 Uiso 1.00 calc
H26 H -0.3042 0.1208 -0.5182 0.0962 Uiso 1.00 calc
H27 H -0.4046 0.0651 -0.4904 0.0962 Uiso 1.00 calc
H28 H -0.4729 0.1656 -0.4866 0.1160 Uiso 1.00 calc
H29 H -0.3718 0.2215 -0.5130 0.1160 Uiso 1.00 calc
H30 H -0.3738 0.2047 -0.4027 0.1160 Uiso 1.00 calc
H31 H -0.5700 -0.1143 -0.9191 0.0669 Uiso 1.00 calc
H32 H -0.5568 -0.0301 -0.8334 0.0669 Uiso 1.00 calc
H33 H -0.6127 -0.0974 -0.7074 0.0788 Uiso 1.00 calc
H34 H -0.6190 -0.1817 -0.7878 0.0788 Uiso 1.00 calc
H35 H -0.7479 -0.1802 -0.9085 0.0923 Uiso 1.00 calc
H36 H -0.7394 -0.0940 -0.8318 0.0923 Uiso 1.00 calc
H37 H -0.8834 -0.2020 -0.8030 0.1263 Uiso 1.00 calc
H38 H -0.8043 -0.1568 -0.6974 0.1263 Uiso 1.00 calc
H39 H -0.8116 -0.2430 -0.7730 0.1263 Uiso 1.00 calc
H40 H -0.4615 -0.1763 -0.7817 0.0796 Uiso 1.00 calc
H41 H -0.3517 -0.1340 -0.8034 0.0796 Uiso 1.00 calc
H42 H -0.4177 -0.1788 -0.9898 0.1018 Uiso 1.00 calc
H43 H -0.5231 -0.2280 -0.9641 0.1018 Uiso 1.00 calc
H44 H -0.4449 -0.3020 -0.8860 0.1678 Uiso 1.00 calc
H45 H -0.3432 -0.2565 -0.9218 0.1678 Uiso 1.00 calc
H46 H -0.4192 -0.3864 -1.0329 0.2268 Uiso 1.00 calc
H47 H -0.4138 -0.3233 -1.0944 0.2268 Uiso 1.00 calc
H48 H -0.5154 -0.3690 -1.0585 0.2268 Uiso 1.00 calc
H49 H -0.2688 -0.3709 -0.4921 0.0673 Uiso 1.00 calc
H50 H -0.2621 -0.4557 -0.5537 0.0673 Uiso 1.00 calc
H51 H -0.0868 -0.3918 -0.5333 0.0784 Uiso 1.00 calc
H52 H -0.0909 -0.3071 -0.4665 0.0784 Uiso 1.00 calc
H53 H -0.1810 -0.3033 -0.6165 0.0886 Uiso 1.00 calc
H54 H -0.1851 -0.3908 -0.6834 0.0886 Uiso 1.00 calc
H55 H -0.0073 -0.3340 -0.6802 0.1153 Uiso 1.00 calc
H56 H -0.0034 -0.2465 -0.6136 0.1153 Uiso 1.00 calc
H57 H -0.0580 -0.2877 -0.7329 0.1153 Uiso 1.00 calc
H58 H -0.1032 -0.3207 -0.3002 0.0851 Uiso 1.00 calc
H59 H -0.1775 -0.3600 -0.2288 0.0851 Uiso 1.00 calc
H60 H -0.2871 -0.3008 -0.2719 0.1036 Uiso 1.00 calc
H61 H -0.2136 -0.2621 -0.3443 0.1036 Uiso 1.00 calc
H62 H -0.0992 -0.1709 -0.2074 0.2047 Uiso 1.00 calc
H63 H -0.1305 -0.2275 -0.1347 0.2047 Uiso 1.00 calc
H64 H -0.2332 -0.1885 -0.0989 0.5292 Uiso 1.00 calc
H65 H -0.1962 -0.1296 -0.1681 0.5292 Uiso 1.00 calc
H66 H -0.1217 -0.1235 -0.0728 0.5292 Uiso 1.00 calc
H67 H -0.3659 -0.5168 -0.4449 0.0775 Uiso 1.00 calc
H68 H -0.3708 -0.4320 -0.3799 0.0775 Uiso 1.00 calc
H69 H -0.3232 -0.4525 -0.2172 0.1283 Uiso 1.00 calc
H70 H -0.3256 -0.5394 -0.2844 0.1283 Uiso 1.00 calc
H71 H -0.5113 -0.5800 -0.3670 0.2010 Uiso 1.00 calc
H72 H -0.5086 -0.4950 -0.2922 0.2010 Uiso 1.00 calc
H73 H -0.5869 -0.5974 -0.2235 0.2743 Uiso 1.00 calc
H74 H -0.4873 -0.5331 -0.1467 0.2743 Uiso 1.00 calc
H75 H -0.4898 -0.6180 -0.2214 0.2743 Uiso 1.00 calc
H76 H -0.1639 -0.4888 -0.3223 0.0772 Uiso 1.00 calc
H77 H -0.0947 -0.4467 -0.3954 0.0772 Uiso 1.00 calc
H78 H -0.1975 -0.5520 -0.5482 0.0850 Uiso 1.00 calc
H79 H -0.2689 -0.5936 -0.4762 0.0850 Uiso 1.00 calc
H80 H -0.1436 -0.6228 -0.4035 0.1182 Uiso 1.00 calc
H81 H -0.0647 -0.5725 -0.4622 0.1182 Uiso 1.00 calc
H82 H -0.1089 -0.7121 -0.5461 0.1191 Uiso 1.00 calc
H83 H -0.1452 -0.6740 -0.6250 0.1191 Uiso 1.00 calc
H84 H -0.2228 -0.7245 -0.5655 0.1191 Uiso 1.00 calc

loop_
_atom_site_aniso_label
_atom_site_aniso_U_11
_atom_site_aniso_U_22
_atom_site_aniso_U_33
_atom_site_aniso_U_12
_atom_site_aniso_U_13
_atom_site_aniso_U_23
Cu1 0.0496(3) 0.0460(3) 0.0492(3) 0.0173(2) 0.0035(2) 0.0114(2)
S1 0.0627(7) 0.0459(6) 0.0603(7) 0.0243(5) 0.0124(5) 0.0150(5)
S2 0.0567(7) 0.0411(6) 0.0693(8) 0.0160(5) 0.0126(6) 0.0094(5)
S3 0.0654(8) 0.0435(6) 0.0631(7) 0.0147(5) 0.0162(6) 0.0112(5)
S4 0.0590(7) 0.0490(6) 0.0727(8) 0.0203(5) 0.0178(6) 0.0143(5)
S5 0.0703(8) 0.0561(7) 0.0610(7) 0.0178(6) 0.0179(6) 0.0204(5)
S6 0.0723(8) 0.0671(8) 0.0645(8) 0.0315(7) 0.0181(6) 0.0226(6)
S7 0.0630(7) 0.0417(6) 0.0690(8) 0.0150(5) 0.0180(6) 0.0077(5)
S8 0.0528(6) 0.0494(6) 0.0508(6) 0.0133(5) 0.0029(5) 0.0052(5)
S9 0.0782(9) 0.0506(7) 0.0785(9) 0.0226(6) 0.0364(7) 0.0109(6)
S10 0.0623(8) 0.0463(6) 0.0787(9) 0.0123(6) 0.0242(6) 0.0101(6)
S11 0.0796(9) 0.0659(8) 0.0739(9) 0.0339(7) 0.0250(7) 0.0229(6)
S12 0.0640(8) 0.0569(7) 0.0802(9) 0.0230(6) 0.0186(6) 0.0246(6)
N1 0.061(2) 0.057(2) 0.049(2) 0.027(2) 0.010(2) 0.021(2)
N2 0.047(2) 0.058(2) 0.045(2) 0.014(2) 0.003(2) 0.014(2)
C1 0.056(3) 0.044(2) 0.049(2) 0.018(2) 0.011(2) 0.015(2)
C2 0.055(3) 0.051(2) 0.046(2) 0.020(2) 0.011(2) 0.014(2)
C3 0.063(3) 0.050(2) 0.045(2) 0.024(2) 0.004(2) 0.013(2)
C4 0.063(3) 0.052(2) 0.044(2) 0.022(2) 0.002(2) 0.015(2)
C5 0.058(3) 0.071(3) 0.054(3) 0.017(2) 0.010(2) 0.031(2)
C6 0.056(3) 0.082(3) 0.057(3) 0.027(3) 0.011(2) 0.033(2)
C7 0.082(4) 0.091(4) 0.083(4) 0.016(3) 0.021(3) 0.036(3)
C8 0.077(4) 0.124(5) 0.095(4) 0.055(4) 0.033(3) 0.048(4)
C9 0.046(2) 0.052(2) 0.067(3) 0.020(2) 0.016(2) 0.017(2)
C10 0.043(2) 0.050(2) 0.062(3) 0.018(2) 0.010(2) 0.017(2)
C11 0.052(3) 0.051(2) 0.069(3) 0.021(2) 0.014(2) 0.013(2)
C12 0.058(3) 0.056(3) 0.067(3) 0.028(2) 0.012(2) 0.020(2)
C13 0.064(3) 0.097(4) 0.066(3) 0.039(3) 0.019(3) 0.043(3)
C14 0.053(3) 0.079(3) 0.070(3) 0.022(3) 0.008(2) 0.035(3)
C15 0.113(5) 0.113(5) 0.084(4) 0.045(4) 0.044(4) 0.033(4)
C16 0.090(4) 0.083(4) 0.107(5) 0.013(3) 0.022(4) 0.041(4)
C17 0.071(3) 0.059(3) 0.065(3) 0.027(2) 0.021(2) 0.030(2)
C18 0.065(4) 0.102(5) 0.099(5) 0.025(3) 0.017(3) 0.038(4)
C19 0.080(4) 0.080(4) 0.110(5) 0.028(3) 0.030(4) 0.026(3)
C20 0.089(6) 0.168(9) 0.21(1) 0.042(6) 0.048(6) 0.092(8)
C21 0.066(3) 0.068(3) 0.053(3) 0.025(3) 0.002(2) 0.022(2)
C22 0.081(4) 0.069(3) 0.051(3) 0.033(3) 0.001(2) 0.020(2)
C23 0.093(4) 0.077(3) 0.057(3) 0.038(3) -0.007(3) 0.015(3)
C24 0.119(5) 0.090(4) 0.066(4) 0.053(4) 0.002(3) 0.013(3)
C25 0.065(3) 0.061(3) 0.044(2) 0.032(2) 0.005(2) 0.017(2)
C26 0.068(3) 0.066(3) 0.053(3) 0.021(3) 0.007(2) 0.017(2)
C27 0.063(3) 0.082(4) 0.062(3) 0.022(3) 0.008(3) 0.010(3)
C28 0.069(4) 0.120(5) 0.106(5) 0.029(4) 0.030(4) 0.020(4)
C29 0.080(3) 0.062(3) 0.076(3) 0.042(3) 0.017(3) 0.034(2)
C30 0.109(5) 0.067(3) 0.082(4) 0.047(3) 0.016(3) 0.019(3)
C31 0.195(10) 0.081(5) 0.150(8) 0.080(6) 0.005(7) 0.003(5)
C32 0.30(2) 0.19(1) 0.17(1) 0.16(1) -0.07(1) -0.011(9)
C33 0.055(3) 0.062(3) 0.048(2) 0.026(2) 0.005(2) 0.016(2)
C34 0.059(3) 0.067(3) 0.063(3) 0.024(2) 0.014(2) 0.024(2)
C35 0.094(4) 0.073(3) 0.070(3) 0.045(3) 0.031(3) 0.036(3)
C36 0.117(5) 0.089(4) 0.099(5) 0.053(4) 0.059(4) 0.051(4)
C37 0.052(3) 0.074(3) 0.050(3) 0.005(2) -0.002(2) 0.006(2)
C38 0.079(4) 0.071(3) 0.066(3) 0.014(3) 0.006(3) -0.008(3)
C39 0.143(7) 0.109(6) 0.109(6) -0.010(5) 0.041(5) -0.052(5)
C40 0.15(1) 0.61(4) 0.31(2) 0.19(2) -0.08(1) -0.34(2)
C41 0.048(3) 0.065(3) 0.065(3) 0.009(2) 0.014(2) 0.011(2)
C42 0.110(5) 0.102(5) 0.107(5) 0.034(4) 0.059(4) 0.048(4)
C43 0.196(10) 0.122(7) 0.097(6) -0.029(7) 0.073(6) 0.009(5)
C44 0.25(2) 0.19(1) 0.26(2) 0.03(1) 0.14(1) 0.03(1)
C45 0.054(3) 0.074(3) 0.059(3) 0.024(2) 0.003(2) 0.027(2)
C46 0.062(3) 0.081(4) 0.069(3) 0.033(3) 0.001(2) 0.021(3)
C47 0.095(5) 0.098(4) 0.086(4) 0.056(4) -0.013(3) 0.013(3)
C48 0.097(5) 0.102(5) 0.098(5) 0.056(4) 0.003(4) 0.019(4)

loop_
_atom_type_symbol
_atom_type_description
_atom_type_scat_dispersion_real
_atom_type_scat_dispersion_imag
_atom_type_scat_source
C C 0.003 0.002
;International Tables for Crystallography
(1992, Vol. C, Tables 4.2.6.8 and 6.1.1.1)
;
H H 0.000 0.000
;International Tables for Crystallography
(1992, Vol. C, Table 6.1.1.2)
;
Cu Cu 0.320 1.265
;International Tables for Crystallography
(1992, Vol. C, Tables 4.2.6.8 and 6.1.1.1)
;
N N 0.006 0.003
;International Tables for Crystallography
(1992, Vol. C, Tables 4.2.6.8 and 6.1.1.1)
;
S S 0.125 0.123
;International Tables for Crystallography
(1992, Vol. C, Tables 4.2.6.8 and 6.1.1.1)
;

loop_
_geom_angle_atom_site_label_1
_geom_angle_atom_site_label_2
_geom_angle_atom_site_label_3
_geom_angle
_geom_angle_publ_flag
S1 CU1 S2 92.18(4) yes
S1 CU1 S7 91.84(4) yes
S1 CU1 S8 161.92(5) yes
S2 CU1 S7 156.91(6) yes
S2 CU1 S8 91.07(4) yes
S7 CU1 S8 92.11(4) yes
CU1 S1 C1 98.6(1) yes
CU1 S2 C2 99.3(1) yes
C1 S3 C3 94.8(2) yes
C2 S4 C3 94.7(2) yes
C4 S5 C5 96.0(2) yes
C4 S6 C6 95.6(2) yes
CU1 S7 C9 98.7(2) yes
CU1 S8 C10 98.5(1) yes
C9 S9 C11 95.8(2) yes
C10 S10 C11 95.9(2) yes
C12 S11 C13 95.8(2) yes
C12 S12 C14 96.0(2) yes
C17 N1 C21 111.8(4) yes
C17 N1 C25 104.7(3) yes
C17 N1 C29 111.4(4) yes
C21 N1 C25 111.8(3) yes
C21 N1 C29 106.2(3) yes
C25 N1 C29 111.0(4) yes
C33 N2 C37 111.5(4) yes
C33 N2 C41 105.6(3) yes
C33 N2 C45 111.6(3) yes
C37 N2 C41 110.8(3) yes
C37 N2 C45 105.7(4) yes
C41 N2 C45 111.8(4) yes
S1 C1 S3 118.3(2) yes
S1 C1 C2 124.6(3) yes
S3 C1 C2 117.1(3) yes
S2 C2 S4 119.3(2) yes
S2 C2 C1 123.6(3) yes
S4 C2 C1 117.0(3) yes
S3 C3 S4 114.2(3) yes
S3 C3 C4 122.2(3) yes
S4 C3 C4 123.6(3) yes
S5 C4 S6 113.4(3) yes
S5 C4 C3 122.5(4) yes
S6 C4 C3 124.1(3) yes
S5 C5 C6 117.1(4) yes
S5 C5 C7 115.7(4) yes
C6 C5 C7 127.2(5) yes
S6 C6 C5 117.8(4) yes
S6 C6 C8 116.0(4) yes
C5 C6 C8 126.2(5) yes
S7 C9 S9 118.1(3) yes
S7 C9 C10 124.6(4) yes
S9 C9 C10 117.1(3) yes
S8 C10 S10 119.0(2) yes
S8 C10 C9 124.0(3) yes
S10 C10 C9 117.0(3) yes
S9 C11 S10 114.1(3) yes
S9 C11 C12 122.3(4) yes
S10 C11 C12 123.6(4) yes
S11 C12 S12 113.2(3) yes
S11 C12 C11 123.2(4) yes
S12 C12 C11 123.5(4) yes
S11 C13 C14 117.5(4) yes
S11 C13 C15 115.2(5) yes
C14 C13 C15 127.4(5) yes
S12 C14 C13 117.1(4) yes
S12 C14 C16 116.6(4) yes
C13 C14 C16 126.3(5) yes
N1 C17 C18 115.6(4) yes
C17 C18 C19 107.1(5) yes
C18 C19 C20 113.3(7) yes
N1 C21 C22 117.1(4) yes
C21 C22 C23 111.2(4) yes
C22 C23 C24 114.3(5) yes
N1 C25 C26 116.4(4) yes
C25 C26 C27 109.7(4) yes
C26 C27 C28 112.4(5) yes
N1 C29 C30 117.2(4) yes
C29 C30 C31 108.8(5) yes
C30 C31 C32 117.3(9) yes
N2 C33 C34 117.1(4) yes
C33 C34 C35 110.2(4) yes
C34 C35 C36 113.6(5) yes
N2 C37 C38 116.7(4) yes
C37 C38 C39 110.0(6) yes
C38 C39 C40 129(1) yes
N2 C41 C42 116.0(5) yes
C41 C42 C43 103.0(6) yes
C42 C43 C44 114(1) yes
N2 C45 C46 117.1(4) yes
C45 C46 C47 112.5(4) yes
C46 C47 C48 117.3(5) yes

loop_
_geom_bond_atom_site_label_1
_geom_bond_atom_site_label_2
_geom_bond_distance
_geom_bond_publ_flag
CU1 S1 2.289(1) yes
CU1 S2 2.281(1) yes
CU1 S7 2.283(1) yes
CU1 S8 2.296(1) yes
S1 C1 1.741(4) yes
S2 C2 1.743(4) yes
S3 C1 1.763(4) yes
S3 C3 1.750(4) yes
S4 C2 1.767(4) yes
S4 C3 1.756(4) yes
S5 C4 1.758(4) yes
S5 C5 1.749(5) yes
S6 C4 1.757(5) yes
S6 C6 1.751(5) yes
S7 C9 1.734(4) yes
S8 C10 1.734(4) yes
S9 C9 1.768(5) yes
S9 C11 1.760(5) yes
S10 C10 1.767(4) yes
S10 C11 1.758(5) yes
S11 C12 1.754(5) yes
S11 C13 1.750(6) yes
S12 C12 1.762(5) yes
S12 C14 1.743(5) yes
N1 C17 1.518(6) yes
N1 C21 1.516(6) yes
N1 C25 1.528(6) yes
N1 C29 1.507(6) yes
N2 C33 1.516(6) yes
N2 C37 1.522(6) yes
N2 C41 1.519(6) yes
N2 C45 1.523(6) yes
C1 C2 1.338(6) yes
C3 C4 1.345(6) yes
C5 C6 1.327(7) yes
C5 C7 1.513(7) yes
C6 C8 1.513(7) yes
C9 C10 1.344(6) yes
C11 C12 1.338(6) yes
C13 C14 1.333(7) yes
C13 C15 1.510(8) yes
C14 C16 1.507(8) yes
C17 C18 1.511(8) yes
C18 C19 1.545(9) yes
C19 C20 1.453(10) yes
C21 C22 1.504(7) yes
C22 C23 1.510(7) yes
C23 C24 1.487(8) yes
C25 C26 1.507(7) yes
C26 C27 1.513(7) yes
C27 C28 1.521(8) yes
C29 C30 1.508(7) yes
C30 C31 1.520(9) yes
C31 C32 1.36(1) yes
C33 C34 1.502(6) yes
C34 C35 1.505(7) yes
C35 C36 1.511(8) yes
C37 C38 1.498(8) yes
C38 C39 1.510(8) yes
C39 C40 1.04(1) yes
C41 C42 1.512(8) yes
C42 C43 1.66(1) yes
C43 C44 1.26(2) yes
C45 C46 1.502(7) yes
C46 C47 1.474(7) yes
C47 C48 1.456(8) yes

loop_
_geom_contact_atom_site_label_1
_geom_contact_atom_site_label_2
_geom_contact_distance
_geom_contact_site_symmetry_2
C1 C7 3.507(8) 2_345
C9 C38 3.583(8) .
C12 C16 3.593(9) 2_554
